data_7720118
loop_
_publ_author_name
'Buth, Julian'
'Vishnevskiy, Yury V.'
'Lamm, Jan-Hendrik'
'Neumann, Beate'
'Stammler, Hans-Georg'
'Mitzel, Norbert W.'

_publ_section_title
;
 Tuning reactivity through implementation of the HSAB concept in oxygen-
 and sulphur-bridged Al/P and Ga/P FLPs.
;
_journal_issue 6
_journal_name_full 'Dalton transactions (Cambridge, England : 2003)'
_journal_page_first 2691
_journal_page_last 2701
_journal_paper_doi 10.1039/d6dt00151c
_journal_volume 55
_journal_year 2026
_chemical_formula_moiety 'C23 H56 Ga O3 P Si4'
_chemical_formula_sum 'C23 H56 Ga O3 P Si4'
_chemical_formula_weight 593.72
_space_group_crystal_system monoclinic
_space_group_IT_number 14
_space_group_name_Hall '-P 2ybc'
_space_group_name_H-M_alt 'P 1 21/c 1'
_atom_sites_solution_hydrogens geom
_atom_sites_solution_primary dual
_audit_creation_date 2023-06-23
_audit_creation_method
;
Olex2 1.5-ac5-024
(compiled 2022.04.12 svn.rca3783a0 for Rigaku Oxford Diffraction, GUI svn.r6498)
;
_audit_update_record
;
2025-11-17 deposited with the CCDC.	2026-01-21 downloaded from the CCDC.
;
_cell_angle_alpha 90
_cell_angle_beta 118.553(10)
_cell_angle_gamma 90
_cell_formula_units_Z 4
_cell_length_a 11.7399(11)
_cell_length_b 28.1763(17)
_cell_length_c 11.8292(9)
_cell_measurement_reflns_used 14370
_cell_measurement_temperature 100.01(10)
_cell_measurement_theta_max 32.2610
_cell_measurement_theta_min 3.4680
_cell_volume 3437.0(6)
_computing_cell_refinement 'CrysAlisPro 1.171.42.90a (Rigaku OD, 2023)'
_computing_data_collection 'CrysAlisPro 1.171.42.90a (Rigaku OD, 2023)'
_computing_data_reduction 'CrysAlisPro 1.171.42.90a (Rigaku OD, 2023)'
_computing_molecular_graphics 'Olex2 1.5-ac5-024 (Dolomanov et al., 2009)'
_computing_publication_material 'Olex2 1.5-ac5-024 (Dolomanov et al., 2009)'
_computing_structure_refinement 'SHELXL 2018/3 (Sheldrick, 2015)'
_computing_structure_solution 'SHELXT  (Sheldrick, 2015)'
_diffrn_ambient_environment N~2~
_diffrn_ambient_temperature 100.01(10)
_diffrn_detector 'CCD plate'
_diffrn_detector_area_resol_mean 5.3114
_diffrn_detector_type Atlas
_diffrn_measured_fraction_theta_full 0.998
_diffrn_measured_fraction_theta_max 0.903
_diffrn_measurement_details
;
List of Runs (angles in degrees, time in seconds):

  # Type    Start    End  Width  t~exp~   \w     \q     \k     \f   Frames
#--------------------------------------------------------------------------
  1  \w    -27.00  10.00   1.00   11.00    --  -17.14 -77.00 150.00   37
  2  \w    -36.00   2.00   1.00   11.00    --  -17.14 -77.00  30.00   38
  3  \w    -76.00 -50.00   1.00   11.00    --  -17.14 -57.00 -60.00   26
  4  \w    -13.00  13.00   1.00   11.00    --   17.14 -99.00-120.00   26
  5  \w     -2.00  54.00   1.00   11.00    --   17.14 -99.00 -30.00   56
  6  \w     19.00  50.00   1.00   11.00    --   17.14 -99.00-120.00   31
  7  \w     -8.00  76.00   1.00   11.00    --   17.14  57.00-180.00   84
  8  \w     15.00  82.00   1.00   11.00    --   17.14  38.00  60.00   67
  9  \w    -54.00  38.00   1.00   11.00    --   17.14 -38.00-120.00   92
;
_diffrn_measurement_device 'four-circle diffractometer'
_diffrn_measurement_device_type 'SuperNova, Dual, Cu at home/near, Atlas'
_diffrn_measurement_method '\w scans'
_diffrn_orient_matrix_type 'CrysAlisPro convention (1999,Acta A55,543-557)'
_diffrn_orient_matrix_UB_11 0.0076402000
_diffrn_orient_matrix_UB_12 0.0238216000
_diffrn_orient_matrix_UB_13 -0.0146489000
_diffrn_orient_matrix_UB_21 -0.0623403000
_diffrn_orient_matrix_UB_22 0.0055928000
_diffrn_orient_matrix_UB_23 -0.0080067000
_diffrn_orient_matrix_UB_31 0.0280911000
_diffrn_orient_matrix_UB_32 0.0059362000
_diffrn_orient_matrix_UB_33 0.0662296000
_diffrn_radiation_monochromator mirror
_diffrn_radiation_probe x-ray
_diffrn_radiation_type 'Mo K\a'
_diffrn_radiation_wavelength 0.71073
_diffrn_reflns_av_R_equivalents 0.0347
_diffrn_reflns_av_unetI/netI 0.0336
_diffrn_reflns_Laue_measured_fraction_full 0.998
_diffrn_reflns_Laue_measured_fraction_max 0.903
_diffrn_reflns_limit_h_max 17
_diffrn_reflns_limit_h_min -14
_diffrn_reflns_limit_k_max 38
_diffrn_reflns_limit_k_min -40
_diffrn_reflns_limit_l_max 16
_diffrn_reflns_limit_l_min -17
_diffrn_reflns_number 49252
_diffrn_reflns_point_group_measured_fraction_full 0.998
_diffrn_reflns_point_group_measured_fraction_max 0.903
_diffrn_reflns_theta_full 25.242
_diffrn_reflns_theta_max 32.849
_diffrn_reflns_theta_min 2.892
_diffrn_source 'micro-focus sealed X-ray tube'
_diffrn_source_type 'SuperNova (Mo) X-ray Source'
_exptl_absorpt_coefficient_mu 1.006
_exptl_absorpt_correction_T_max 1.000
_exptl_absorpt_correction_T_min 0.448
_exptl_absorpt_correction_type gaussian
_exptl_absorpt_process_details
;
CrysAlisPro 1.171.42.90a (Rigaku Oxford Diffraction, 2023)
Numerical absorption correction based on gaussian integration over
a multifaceted crystal model
Empirical absorption correction using spherical harmonics,
implemented in SCALE3 ABSPACK scaling algorithm.
;
_exptl_crystal_colour 'clear colourless'
_exptl_crystal_colour_lustre clear
_exptl_crystal_colour_primary colourless
_exptl_crystal_density_diffrn 1.147
_exptl_crystal_description irregular
_exptl_crystal_F_000 1280
_exptl_crystal_size_max 0.45
_exptl_crystal_size_mid 0.25
_exptl_crystal_size_min 0.15
_refine_diff_density_max 1.771
_refine_diff_density_min -1.390
_refine_diff_density_rms 0.082
_refine_ls_extinction_method none
_refine_ls_goodness_of_fit_ref 1.027
_refine_ls_hydrogen_treatment constr
_refine_ls_matrix_type full
_refine_ls_number_parameters 395
_refine_ls_number_reflns 11541
_refine_ls_number_restraints 272
_refine_ls_restrained_S_all 1.039
_refine_ls_R_factor_all 0.0793
_refine_ls_R_factor_gt 0.0587
_refine_ls_shift/su_max 0.001
_refine_ls_shift/su_mean 0.000
_refine_ls_structure_factor_coef Fsqd
_refine_ls_weighting_details 'w=1/[\s^2^(Fo^2^)+(0.0449P)^2^+6.3415P] where P=(Fo^2^+2Fc^2^)/3'
_refine_ls_weighting_scheme calc
_refine_ls_wR_factor_gt 0.1293
_refine_ls_wR_factor_ref 0.1413
_reflns_Friedel_coverage 0.000
_reflns_number_gt 8998
_reflns_number_total 11541
_reflns_threshold_expression 'I > 2\s(I)'
_cod_data_source_file d6dt00151c3.cif
_cod_data_source_block GaOPxCO2
_cod_original_cell_volume 3437.0(5)
_cod_database_code 7720118
_shelx_shelxl_version_number 2018/3
_chemical_oxdiff_formula 'C23 H56 Ga O3 P Si4'
_shelx_space_group_comment
;
The symmetry employed for this shelxl refinement is uniquely defined
by the following loop, which should always be used as a source of
symmetry information in preference to the above space-group names.
They are only intended as comments.
;
_shelx_estimated_absorpt_t_max 0.864
_shelx_estimated_absorpt_t_min 0.660
_olex2_refinement_description
;
1. Fixed Uiso
 At 1.2 times of:
  All C(H) groups, All C(H,H) groups
 At 1.5 times of:
  All C(H,H,H) groups, All C(H,H,H,H,H,H) groups
2. Uiso/Uaniso restraints and constraints
Si1A \\sim C2A \\sim C3A \\sim C3B: within 2A with sigma of 0.01 and sigma for
terminal atoms of 0.02 within 2A
Si2A \\sim C5A \\sim C6A \\sim C7: within 2A with sigma of 0.01 and sigma for
terminal atoms of 0.02 within 2A
Si3: within 2A with sigma of 0.01 and sigma for terminal atoms of 0.02 within 2A
Si4A \\sim C12A \\sim C13A \\sim C14A: within 2A with sigma of 0.01 and sigma
for terminal atoms of 0.02 within 2A
C4A \\sim Si1B \\sim C2B \\sim C4B: within 2A with sigma of 0.01 and sigma for
terminal atoms of 0.02 within 2A
C7 \\sim Si2B \\sim C5B \\sim C6B: within 2A with sigma of 0.01 and sigma for
terminal atoms of 0.02 within 2A
Si4B \\sim C12B \\sim C13B \\sim C14B: within 2A with sigma of 0.01 and sigma
for terminal atoms of 0.02 within 2A
Si3 \\sim C9A \\sim C10A: within 2A with sigma of 0.01 and sigma for terminal
atoms of 0.02 within 2A
Si3 \\sim C9A \\sim C10A \\sim C11A \\sim C9B \\sim C10B \\sim C11B: within 2A
with sigma of 0.01 and sigma for terminal atoms of 0.02 within 2A
Uanis(Si1B) = Uanis(Si1A)
Uanis(C3A) = Uanis(C4B)
Uanis(C3B) = Uanis(C4A)
Uanis(C2B) = Uanis(C2A)
Uanis(Si4A) = Uanis(Si4B)
Uanis(C8B) = Uanis(C8A)
3. Rigid body (RIGU) restrains
 Si1A, C2A, C3A, C3B
 with sigma for 1-2 distances of 0.01 and sigma for 1-3 distances of 0.01
 C4A, Si1B, C2B, C4B
 with sigma for 1-2 distances of 0.01 and sigma for 1-3 distances of 0.01
 Si3
 with sigma for 1-2 distances of 0.01 and sigma for 1-3 distances of 0.01
 Si2A, C5A, C6A, C7
 with sigma for 1-2 distances of 0.01 and sigma for 1-3 distances of 0.01
 Si4A, C12A, C13A, C14A
 with sigma for 1-2 distances of 0.01 and sigma for 1-3 distances of 0.01
 C7, Si2B, C5B, C6B
 with sigma for 1-2 distances of 0.01 and sigma for 1-3 distances of 0.01
 Si4B, C12B, C13B, C14B
 with sigma for 1-2 distances of 0.01 and sigma for 1-3 distances of 0.01
 Si3, C9A, C10A
 with sigma for 1-2 distances of 0.01 and sigma for 1-3 distances of 0.01
 Si3, C9A, C10A, C11A, C9B, C10B, C11B
 with sigma for 1-2 distances of 0.01 and sigma for 1-3 distances of 0.01
4. Others
 Sof(H1B)=Sof(H7BD)=Sof(H7BE)=Sof(H7BF)=Sof(Si1B)=Sof(Si2B)=Sof(Si4B)=Sof(C2B)=
 Sof(H2BA)=Sof(H2BB)=Sof(H2BC)=Sof(C3B)=Sof(H3BA)=Sof(H3BB)=Sof(H3BC)=Sof(C4B)=
 Sof(H4BA)=Sof(H4BB)=Sof(H4BC)=Sof(C5B)=Sof(H5BA)=Sof(H5BB)=Sof(H5BC)=Sof(C6B)=
 Sof(H6BA)=Sof(H6BB)=Sof(H6BC)=Sof(C8B)=Sof(H8B)=Sof(C9B)=Sof(H9BA)=Sof(H9BB)=
 Sof(H9BC)=Sof(C10B)=Sof(H10D)=Sof(H10E)=Sof(H10F)=Sof(C11B)=Sof(H11D)=
 Sof(H11E)=Sof(H11F)=Sof(C12B)=Sof(H12D)=Sof(H12E)=Sof(H12F)=Sof(C13B)=
 Sof(H13D)=Sof(H13E)=Sof(H13F)=Sof(C14B)=Sof(H14D)=Sof(H14E)=Sof(H14F)=1-FVAR(1)
 Sof(Si1A)=Sof(Si2A)=Sof(Si4A)=Sof(H1A)=Sof(C2A)=Sof(H2AA)=Sof(H2AB)=Sof(H2AC)=
 Sof(C3A)=Sof(H3AA)=Sof(H3AB)=Sof(H3AC)=Sof(C4A)=Sof(H4AA)=Sof(H4AB)=Sof(H4AC)=
 Sof(C5A)=Sof(H5AA)=Sof(H5AB)=Sof(H5AC)=Sof(C6A)=Sof(H6AA)=Sof(H6AB)=Sof(H6AC)=
 Sof(H7AA)=Sof(H7AB)=Sof(H7AC)=Sof(C8A)=Sof(H8A)=Sof(C9A)=Sof(H9AA)=Sof(H9AB)=
 Sof(H9AC)=Sof(C10A)=Sof(H10A)=Sof(H10B)=Sof(H10C)=Sof(C11A)=Sof(H11A)=
 Sof(H11B)=Sof(H11C)=Sof(C12A)=Sof(H12A)=Sof(H12B)=Sof(H12C)=Sof(C13A)=
 Sof(H13A)=Sof(H13B)=Sof(H13C)=Sof(C14A)=Sof(H14A)=Sof(H14B)=Sof(H14C)=FVAR(1)
5.a Ternary CH refined with riding coordinates:
 C1(H1A), C1(H1B), C8A(H8A), C8B(H8B)
5.b Me refined with riding coordinates:
 C2A(H2AA,H2AB,H2AC), C3A(H3AA,H3AB,H3AC), C4A(H4AA,H4AB,H4AC), C5A(H5AA,H5AB,
 H5AC), C6A(H6AA,H6AB,H6AC), C7(H7AA,H7AB,H7AC), C7(H7BD,H7BE,H7BF), C9A(H9AA,
 H9AB,H9AC), C10A(H10A,H10B,H10C), C11A(H11A,H11B,H11C), C12A(H12A,H12B,H12C),
 C13A(H13A,H13B,H13C), C14A(H14A,H14B,H14C), C2B(H2BA,H2BB,H2BC), C3B(H3BA,H3BB,
 H3BC), C4B(H4BA,H4BB,H4BC), C5B(H5BA,H5BB,H5BC), C6B(H6BA,H6BB,H6BC), C9B(H9BA,
 H9BB,H9BC), C10B(H10D,H10E,H10F), C11B(H11D,H11E,H11F), C12B(H12D,H12E,H12F),
 C13B(H13D,H13E,H13F), C14B(H14D,H14E,H14F)
5.c Idealised Me refined as rotating group:
 C16(H16A,H16B,H16C), C17(H17A,H17B,H17C), C18(H18A,H18B,H18C), C20(H20A,H20B,
 H20C), C21(H21A,H21B,H21C), C22(H22A,H22B,H22C)
;
_olex2_date_sample_data_collection 2023-06-23
_olex2_submission_special_instructions 'No special instructions were received'
_oxdiff_exptl_absorpt_empirical_details
;
Empirical correction (ABSPACK) includes:
- Absorption correction using spherical harmonics
- Frame scaling
- Detector area scaling
;
_oxdiff_exptl_absorpt_empirical_full_max 1.181
_oxdiff_exptl_absorpt_empirical_full_min 0.897

loop_
_space_group_symop_operation_xyz
'x, y, z'
'-x, y+1/2, -z+1/2'
'-x, -y, -z'
'x, -y-1/2, z-1/2'

loop_
_atom_site_label
_atom_site_type_symbol
_atom_site_fract_x
_atom_site_fract_y
_atom_site_fract_z
_atom_site_U_iso_or_equiv
_atom_site_adp_type
_atom_site_occupancy
_atom_site_site_symmetry_order
_atom_site_calc_flag
_atom_site_refinement_flags_posn
_atom_site_refinement_flags_adp
_atom_site_refinement_flags_occupancy
_atom_site_disorder_assembly
_atom_site_disorder_group
Ga1 Ga 0.28355(3) 0.37453(2) 0.27967(2) 0.02682(8) Uani 1 1 d . . . . .
P1 P 0.52494(6) 0.34291(2) 0.51498(6) 0.02451(12) Uani 1 1 d . . . . .
Si1A Si 0.3024(2) 0.37321(7) 0.00888(16) 0.0476(5) Uani 0.6689(18) 1 d . U P A 1
Si2A Si 0.38575(12) 0.46669(4) 0.17481(10) 0.0281(2) Uani 0.6689(18) 1 d . U P A 1
Si3 Si -0.00392(8) 0.33270(3) 0.19868(10) 0.0505(2) Uani 1 1 d . U . . .
Si4A Si 0.10029(14) 0.42997(6) 0.3650(2) 0.0471(4) Uani 0.6689(18) 1 d . U P A 1
O1 O 0.43515(16) 0.38559(5) 0.45215(15) 0.0237(3) Uani 1 1 d . . . . .
O2 O 0.3475(2) 0.30879(7) 0.29385(19) 0.0414(5) Uani 1 1 d . . . . .
O3 O 0.4937(2) 0.25435(7) 0.4165(2) 0.0450(5) Uani 1 1 d . . . . .
C1 C 0.3002(3) 0.40810(10) 0.1410(3) 0.0385(6) Uani 1 1 d . . . . .
H1A H 0.209240 0.420221 0.092457 0.046 Uiso 0.6689(18) 1 calc R U P A 1
H1B H 0.395084 0.403069 0.173517 0.046 Uiso 0.3311(18) 1 calc R U P A 2
C2A C 0.1976(9) 0.3195(3) -0.0405(7) 0.090(3) Uani 0.6689(18) 1 d . U P A 1
H2AA H 0.204685 0.303357 -0.110244 0.135 Uiso 0.6689(18) 1 calc R U P A 1
H2AB H 0.225681 0.298015 0.033154 0.135 Uiso 0.6689(18) 1 calc R U P A 1
H2AC H 0.107339 0.328899 -0.070398 0.135 Uiso 0.6689(18) 1 calc R U P A 1
C3A C 0.4666(8) 0.3432(2) 0.0687(6) 0.0731(16) Uani 0.6689(18) 1 d . U P A 1
H3AA H 0.467037 0.324883 -0.001480 0.110 Uiso 0.6689(18) 1 calc R U P A 1
H3AB H 0.534792 0.367403 0.098160 0.110 Uiso 0.6689(18) 1 calc R U P A 1
H3AC H 0.482430 0.321916 0.140256 0.110 Uiso 0.6689(18) 1 calc R U P A 1
C4A C 0.2689(11) 0.4089(4) -0.1368(7) 0.077(3) Uani 0.6689(18) 1 d . U P A 1
H4AA H 0.271703 0.388224 -0.201968 0.116 Uiso 0.6689(18) 1 calc R U P A 1
H4AB H 0.182821 0.423460 -0.171642 0.116 Uiso 0.6689(18) 1 calc R U P A 1
H4AC H 0.334592 0.433868 -0.113174 0.116 Uiso 0.6689(18) 1 calc R U P A 1
C5A C 0.5418(5) 0.46553(18) 0.1682(5) 0.0479(11) Uani 0.6689(18) 1 d . U P A 1
H5AA H 0.526569 0.452394 0.085374 0.072 Uiso 0.6689(18) 1 calc R U P A 1
H5AB H 0.575824 0.497880 0.177445 0.072 Uiso 0.6689(18) 1 calc R U P A 1
H5AC H 0.604889 0.445693 0.238225 0.072 Uiso 0.6689(18) 1 calc R U P A 1
C6A C 0.2793(7) 0.5115(2) 0.0531(5) 0.0584(16) Uani 0.6689(18) 1 d . U P A 1
H6AA H 0.254654 0.499776 -0.033642 0.088 Uiso 0.6689(18) 1 calc R U P A 1
H6AB H 0.201165 0.516557 0.061527 0.088 Uiso 0.6689(18) 1 calc R U P A 1
H6AC H 0.326464 0.541484 0.067612 0.088 Uiso 0.6689(18) 1 calc R U P A 1
C7 C 0.4257(3) 0.49135(10) 0.3304(3) 0.0464(7) Uani 1 1 d . U . . .
H7AA H 0.347277 0.492906 0.339849 0.070 Uiso 0.6689(18) 1 calc R U P A 1
H7AB H 0.490229 0.471160 0.398188 0.070 Uiso 0.6689(18) 1 calc R U P A 1
H7AC H 0.461165 0.523347 0.337408 0.070 Uiso 0.6689(18) 1 calc R U P A 1
H7BD H 0.427894 0.525985 0.338627 0.070 Uiso 0.3311(18) 1 calc R U P A 2
H7BE H 0.398751 0.477289 0.389639 0.070 Uiso 0.3311(18) 1 calc R U P A 2
H7BF H 0.512208 0.479698 0.351332 0.070 Uiso 0.3311(18) 1 calc R U P A 2
C8A C 0.1394(3) 0.36978(14) 0.3161(4) 0.0279(7) Uani 0.6689(18) 1 d . . P A 1
H8A H 0.175907 0.350913 0.397599 0.033 Uiso 0.6689(18) 1 calc R U P A 1
C9A C 0.0521(5) 0.27607(18) 0.1610(6) 0.0499(12) Uani 0.6689(18) 1 d . U P A 1
H9AA H 0.113386 0.282907 0.128935 0.075 Uiso 0.6689(18) 1 calc R U P A 1
H9AB H 0.094991 0.256699 0.239155 0.075 Uiso 0.6689(18) 1 calc R U P A 1
H9AC H -0.022562 0.258748 0.095203 0.075 Uiso 0.6689(18) 1 calc R U P A 1
C10A C -0.0876(8) 0.3664(3) 0.0370(8) 0.127(4) Uani 0.6689(18) 1 d . U P A 1
H10A H -0.023327 0.374347 0.009450 0.190 Uiso 0.6689(18) 1 calc R U P A 1
H10B H -0.155368 0.346406 -0.028212 0.190 Uiso 0.6689(18) 1 calc R U P A 1
H10C H -0.126525 0.395697 0.047806 0.190 Uiso 0.6689(18) 1 calc R U P A 1
C11A C -0.1152(10) 0.3168(4) 0.2565(12) 0.116(3) Uani 0.6689(18) 1 d . U P A 1
H11A H -0.147654 0.345597 0.277795 0.175 Uiso 0.6689(18) 1 calc R U P A 1
H11B H -0.188074 0.299026 0.189658 0.175 Uiso 0.6689(18) 1 calc R U P A 1
H11C H -0.070522 0.296977 0.333610 0.175 Uiso 0.6689(18) 1 calc R U P A 1
C12A C 0.0563(5) 0.47514(19) 0.2322(7) 0.073(2) Uani 0.6689(18) 1 d . U P A 1
H12A H -0.017865 0.463549 0.153222 0.110 Uiso 0.6689(18) 1 calc R U P A 1
H12B H 0.033477 0.505253 0.257774 0.110 Uiso 0.6689(18) 1 calc R U P A 1
H12C H 0.130470 0.480011 0.216962 0.110 Uiso 0.6689(18) 1 calc R U P A 1
C13A C -0.0395(6) 0.4256(3) 0.3999(10) 0.092(3) Uani 0.6689(18) 1 d . U P A 1
H13A H -0.116749 0.414503 0.322826 0.138 Uiso 0.6689(18) 1 calc R U P A 1
H13B H -0.018036 0.403071 0.470429 0.138 Uiso 0.6689(18) 1 calc R U P A 1
H13C H -0.056738 0.456859 0.424690 0.138 Uiso 0.6689(18) 1 calc R U P A 1
C14A C 0.2403(10) 0.4510(4) 0.5155(10) 0.0398(18) Uani 0.6689(18) 1 d . U P A 1
H14A H 0.316426 0.453941 0.502566 0.060 Uiso 0.6689(18) 1 calc R U P A 1
H14B H 0.219922 0.482003 0.538992 0.060 Uiso 0.6689(18) 1 calc R U P A 1
H14C H 0.258624 0.428215 0.584730 0.060 Uiso 0.6689(18) 1 calc R U P A 1
C15 C 0.5231(3) 0.32486(9) 0.6631(2) 0.0294(5) Uani 1 1 d . . . . .
C16 C 0.3846(3) 0.30927(13) 0.6233(3) 0.0460(7) Uani 1 1 d . . . . .
H16A H 0.325125 0.335807 0.581628 0.069 Uiso 1 1 calc R U . . .
H16B H 0.378575 0.299369 0.699711 0.069 Uiso 1 1 calc R U . . .
H16C H 0.361030 0.282614 0.563030 0.069 Uiso 1 1 calc R U . . .
C17 C 0.5562(4) 0.36763(11) 0.7546(3) 0.0540(9) Uani 1 1 d . . . . .
H17A H 0.646575 0.377027 0.784790 0.081 Uiso 1 1 calc R U . . .
H17B H 0.544349 0.358855 0.828424 0.081 Uiso 1 1 calc R U . . .
H17C H 0.498825 0.394217 0.708683 0.081 Uiso 1 1 calc R U . . .
C18 C 0.6168(3) 0.28378(11) 0.7302(3) 0.0435(7) Uani 1 1 d . . . . .
H18A H 0.602004 0.258522 0.667755 0.065 Uiso 1 1 calc R U . . .
H18B H 0.602007 0.271369 0.799537 0.065 Uiso 1 1 calc R U . . .
H18C H 0.706299 0.295166 0.766403 0.065 Uiso 1 1 calc R U . . .
C19 C 0.6860(3) 0.35458(10) 0.5288(3) 0.0372(6) Uani 1 1 d . . . . .
C20 C 0.7423(4) 0.39885(16) 0.6058(5) 0.0794(15) Uani 1 1 d . . . . .
H20A H 0.677457 0.424252 0.572936 0.119 Uiso 1 1 calc R U . . .
H20B H 0.818747 0.408489 0.598459 0.119 Uiso 1 1 calc R U . . .
H20C H 0.767603 0.392752 0.696304 0.119 Uiso 1 1 calc R U . . .
C21 C 0.7781(4) 0.31313(14) 0.5783(6) 0.0797(15) Uani 1 1 d . . . . .
H21A H 0.807116 0.308756 0.670265 0.120 Uiso 1 1 calc R U . . .
H21B H 0.853223 0.319316 0.565431 0.120 Uiso 1 1 calc R U . . .
H21C H 0.733733 0.284343 0.531392 0.120 Uiso 1 1 calc R U . . .
C22 C 0.6567(4) 0.3629(2) 0.3892(5) 0.0862(16) Uani 1 1 d . . . . .
H22A H 0.622518 0.333705 0.339459 0.129 Uiso 1 1 calc R U . . .
H22B H 0.736576 0.372146 0.387871 0.129 Uiso 1 1 calc R U . . .
H22C H 0.592332 0.388339 0.351124 0.129 Uiso 1 1 calc R U . . .
C23 C 0.4484(3) 0.29419(9) 0.3951(3) 0.0341(6) Uani 1 1 d . . . . .
Si1B Si 0.2398(4) 0.37890(16) -0.0157(4) 0.0476(5) Uani 0.3311(18) 1 d . U P A 2
Si2B Si 0.3011(3) 0.47334(8) 0.1520(2) 0.0341(5) Uani 0.3311(18) 1 d . U P A 2
Si4B Si 0.0774(3) 0.41679(14) 0.3880(5) 0.0471(4) Uani 0.3311(18) 1 d . U P A 2
C2B C 0.286(2) 0.3155(6) -0.0009(15) 0.090(3) Uani 0.3311(18) 1 d . U P A 2
H2BA H 0.251315 0.301541 -0.086865 0.135 Uiso 0.3311(18) 1 calc R U P A 2
H2BB H 0.380403 0.312717 0.044587 0.135 Uiso 0.3311(18) 1 calc R U P A 2
H2BC H 0.249678 0.298769 0.047476 0.135 Uiso 0.3311(18) 1 calc R U P A 2
C3B C 0.322(2) 0.4024(9) -0.1067(18) 0.077(3) Uani 0.3311(18) 1 d . U P A 2
H3BA H 0.287972 0.386114 -0.189844 0.116 Uiso 0.3311(18) 1 calc R U P A 2
H3BB H 0.306000 0.436529 -0.121002 0.116 Uiso 0.3311(18) 1 calc R U P A 2
H3BC H 0.415801 0.396717 -0.056770 0.116 Uiso 0.3311(18) 1 calc R U P A 2
C4B C 0.0669(15) 0.3941(5) -0.1061(13) 0.0731(16) Uani 0.3311(18) 1 d . U P A 2
H4BA H 0.028945 0.379319 -0.191508 0.110 Uiso 0.3311(18) 1 calc R U P A 2
H4BB H 0.022268 0.382338 -0.059705 0.110 Uiso 0.3311(18) 1 calc R U P A 2
H4BC H 0.057191 0.428595 -0.115497 0.110 Uiso 0.3311(18) 1 calc R U P A 2
C5B C 0.3337(15) 0.5051(5) 0.0321(13) 0.061(3) Uani 0.3311(18) 1 d . U P A 2
H5BA H 0.332376 0.539466 0.044842 0.092 Uiso 0.3311(18) 1 calc R U P A 2
H5BB H 0.419011 0.495821 0.043616 0.092 Uiso 0.3311(18) 1 calc R U P A 2
H5BC H 0.266854 0.496853 -0.055070 0.092 Uiso 0.3311(18) 1 calc R U P A 2
C6B C 0.1437(11) 0.4969(4) 0.1286(10) 0.054(2) Uani 0.3311(18) 1 d . U P A 2
H6BA H 0.148108 0.531552 0.135075 0.081 Uiso 0.3311(18) 1 calc R U P A 2
H6BB H 0.074663 0.487582 0.043362 0.081 Uiso 0.3311(18) 1 calc R U P A 2
H6BC H 0.125218 0.483865 0.194944 0.081 Uiso 0.3311(18) 1 calc R U P A 2
C8B C 0.0946(7) 0.3837(3) 0.2651(8) 0.0279(7) Uani 0.3311(18) 1 d . . P A 2
H8B H 0.053899 0.406221 0.190866 0.033 Uiso 0.3311(18) 1 calc R U P A 2
C9B C 0.0330(19) 0.2847(6) 0.3320(18) 0.119(6) Uani 0.3311(18) 1 d . U P A 2
H9BA H 0.040103 0.300104 0.409439 0.178 Uiso 0.3311(18) 1 calc R U P A 2
H9BB H -0.037508 0.261381 0.300389 0.178 Uiso 0.3311(18) 1 calc R U P A 2
H9BC H 0.114730 0.268656 0.352866 0.178 Uiso 0.3311(18) 1 calc R U P A 2
C10B C -0.0148(15) 0.3015(6) 0.0648(16) 0.086(4) Uani 0.3311(18) 1 d . U P A 2
H10D H -0.074547 0.274695 0.045119 0.129 Uiso 0.3311(18) 1 calc R U P A 2
H10E H -0.046969 0.322774 -0.009692 0.129 Uiso 0.3311(18) 1 calc R U P A 2
H10F H 0.071227 0.289615 0.084426 0.129 Uiso 0.3311(18) 1 calc R U P A 2
C11B C -0.1781(12) 0.3434(6) 0.1606(15) 0.072(3) Uani 0.3311(18) 1 d . U P A 2
H11D H -0.179461 0.360769 0.231708 0.107 Uiso 0.3311(18) 1 calc R U P A 2
H11E H -0.222603 0.362042 0.081324 0.107 Uiso 0.3311(18) 1 calc R U P A 2
H11F H -0.222358 0.312854 0.149080 0.107 Uiso 0.3311(18) 1 calc R U P A 2
C12B C -0.0655(10) 0.4551(6) 0.3112(12) 0.069(3) Uani 0.3311(18) 1 d . U P A 2
H12D H -0.074995 0.472917 0.377292 0.103 Uiso 0.3311(18) 1 calc R U P A 2
H12E H -0.055233 0.477224 0.252874 0.103 Uiso 0.3311(18) 1 calc R U P A 2
H12F H -0.142863 0.435512 0.262249 0.103 Uiso 0.3311(18) 1 calc R U P A 2
C13B C 0.0527(10) 0.3821(5) 0.5119(10) 0.054(3) Uani 0.3311(18) 1 d . U P A 2
H13D H 0.044934 0.404139 0.571887 0.082 Uiso 0.3311(18) 1 calc R U P A 2
H13E H -0.026664 0.363079 0.468342 0.082 Uiso 0.3311(18) 1 calc R U P A 2
H13F H 0.126999 0.361011 0.559518 0.082 Uiso 0.3311(18) 1 calc R U P A 2
C14B C 0.216(2) 0.4588(10) 0.483(2) 0.042(4) Uani 0.3311(18) 1 d . U P A 2
H14D H 0.200247 0.475330 0.546855 0.063 Uiso 0.3311(18) 1 calc R U P A 2
H14E H 0.296870 0.440793 0.526055 0.063 Uiso 0.3311(18) 1 calc R U P A 2
H14F H 0.221871 0.481970 0.424083 0.063 Uiso 0.3311(18) 1 calc R U P A 2

loop_
_atom_site_aniso_label
_atom_site_aniso_U_11
_atom_site_aniso_U_22
_atom_site_aniso_U_33
_atom_site_aniso_U_23
_atom_site_aniso_U_13
_atom_site_aniso_U_12
Ga1 0.03692(15) 0.02335(13) 0.02539(12) -0.00617(9) 0.01908(11) -0.00595(10)
P1 0.0365(3) 0.0164(2) 0.0310(3) 0.0001(2) 0.0245(3) 0.0001(2)
Si1A 0.0826(14) 0.0397(7) 0.0321(7) -0.0100(5) 0.0370(10) -0.0120(10)
Si2A 0.0342(6) 0.0211(5) 0.0248(5) 0.0039(3) 0.0107(4) 0.0004(4)
Si3 0.0307(4) 0.0404(5) 0.0671(6) -0.0150(4) 0.0125(4) -0.0072(3)
Si4A 0.0162(6) 0.0466(10) 0.0764(10) -0.0319(8) 0.0204(5) -0.0129(5)
O1 0.0344(8) 0.0172(7) 0.0247(7) -0.0015(5) 0.0184(7) -0.0016(6)
O2 0.0693(14) 0.0222(9) 0.0337(9) -0.0096(7) 0.0256(10) -0.0048(9)
O3 0.0804(16) 0.0197(9) 0.0514(12) -0.0031(8) 0.0446(12) 0.0033(9)
C1 0.0587(18) 0.0343(13) 0.0294(12) -0.0072(10) 0.0265(12) -0.0111(12)
C2A 0.144(7) 0.084(4) 0.062(4) -0.050(3) 0.066(5) -0.061(6)
C3A 0.110(5) 0.054(3) 0.068(3) -0.005(2) 0.053(3) 0.011(3)
C4A 0.130(9) 0.072(4) 0.030(4) 0.008(3) 0.038(4) 0.009(5)
C5A 0.051(3) 0.041(2) 0.059(3) 0.001(2) 0.031(2) -0.012(2)
C6A 0.079(4) 0.044(3) 0.036(2) 0.011(2) 0.015(3) 0.023(3)
C7 0.0513(17) 0.0261(13) 0.0476(16) -0.0032(11) 0.0121(13) -0.0055(12)
C8A 0.0148(15) 0.037(2) 0.0287(18) -0.0030(13) 0.0079(13) 0.0011(12)
C9A 0.045(3) 0.039(2) 0.068(3) -0.020(2) 0.029(2) -0.016(2)
C10A 0.101(5) 0.059(4) 0.092(5) -0.022(4) -0.058(4) 0.010(4)
C11A 0.103(6) 0.106(6) 0.189(8) -0.061(6) 0.110(6) -0.053(5)
C12A 0.040(3) 0.039(3) 0.096(4) -0.014(3) -0.004(3) 0.015(2)
C13A 0.053(3) 0.089(5) 0.161(7) -0.068(5) 0.073(4) -0.027(3)
C14A 0.032(4) 0.040(4) 0.052(5) -0.019(3) 0.024(4) -0.006(3)
C15 0.0426(13) 0.0239(11) 0.0298(11) 0.0028(9) 0.0240(10) 0.0014(9)
C16 0.0452(16) 0.065(2) 0.0404(15) 0.0165(14) 0.0302(13) 0.0018(14)
C17 0.096(3) 0.0391(16) 0.0381(15) -0.0057(12) 0.0412(18) -0.0056(17)
C18 0.0510(17) 0.0437(16) 0.0404(14) 0.0158(12) 0.0257(13) 0.0139(13)
C19 0.0405(14) 0.0270(12) 0.0591(17) 0.0070(11) 0.0358(14) 0.0046(10)
C20 0.048(2) 0.063(3) 0.144(4) -0.046(3) 0.060(3) -0.0216(18)
C21 0.070(3) 0.049(2) 0.158(5) 0.038(3) 0.085(3) 0.0304(19)
C22 0.067(3) 0.138(5) 0.083(3) 0.024(3) 0.060(3) -0.012(3)
C23 0.0607(17) 0.0211(11) 0.0355(12) -0.0044(9) 0.0352(13) -0.0034(11)
Si1B 0.0826(14) 0.0397(7) 0.0321(7) -0.0100(5) 0.0370(10) -0.0120(10)
Si2B 0.0391(14) 0.0327(11) 0.0331(11) 0.0050(8) 0.0194(10) -0.0001(9)
Si4B 0.0162(6) 0.0466(10) 0.0764(10) -0.0319(8) 0.0204(5) -0.0129(5)
C2B 0.144(7) 0.084(4) 0.062(4) -0.050(3) 0.066(5) -0.061(6)
C3B 0.130(9) 0.072(4) 0.030(4) 0.008(3) 0.038(4) 0.009(5)
C4B 0.110(5) 0.054(3) 0.068(3) -0.005(2) 0.053(3) 0.011(3)
C5B 0.076(8) 0.053(7) 0.066(7) 0.016(5) 0.043(6) -0.002(6)
C6B 0.054(6) 0.055(6) 0.052(5) 0.014(4) 0.023(5) 0.014(5)
C8B 0.0148(15) 0.037(2) 0.0287(18) -0.0030(13) 0.0079(13) 0.0011(12)
C9B 0.116(9) 0.071(8) 0.118(10) 0.018(7) 0.015(8) -0.061(7)
C10B 0.073(7) 0.082(8) 0.097(8) -0.042(6) 0.036(6) -0.025(6)
C11B 0.052(6) 0.087(8) 0.088(8) -0.040(6) 0.044(6) -0.046(6)
C12B 0.027(4) 0.110(10) 0.060(6) 0.001(7) 0.014(4) 0.006(5)
C13B 0.035(4) 0.090(8) 0.042(5) -0.013(5) 0.022(4) -0.007(5)
C14B 0.023(6) 0.056(10) 0.042(9) -0.018(6) 0.011(6) 0.002(6)

loop_
_atom_type_symbol
_atom_type_description
_atom_type_scat_dispersion_real
_atom_type_scat_dispersion_imag
_atom_type_scat_source
C C 0.0033 0.0016 'International Tables Vol C Tables 4.2.6.8 and 6.1.1.4'
H H 0.0000 0.0000 'International Tables Vol C Tables 4.2.6.8 and 6.1.1.4'
Ga Ga 0.2307 1.6083 'International Tables Vol C Tables 4.2.6.8 and 6.1.1.4'
O O 0.0106 0.0060 'International Tables Vol C Tables 4.2.6.8 and 6.1.1.4'
P P 0.1023 0.0942 'International Tables Vol C Tables 4.2.6.8 and 6.1.1.4'
Si Si 0.0817 0.0704 'International Tables Vol C Tables 4.2.6.8 and 6.1.1.4'

loop_
_exptl_crystal_face_index_h
_exptl_crystal_face_index_k
_exptl_crystal_face_index_l
_exptl_crystal_face_perp_dist
-1 -5 2 0.0747
1 5 -2 0.0747
4 0 1 0.1338
-4 0 -1 0.1338
2 -3 -3 0.1124
-2 3 3 0.1439
-4 2 1 0.0868
3 5 -2 0.0974
2 5 1 0.1787
0 5 1 0.1468

loop_
_geom_angle_atom_site_label_1
_geom_angle_atom_site_label_2
_geom_angle_atom_site_label_3
_geom_angle
_geom_angle_site_symmetry_1
_geom_angle_site_symmetry_3
_geom_angle_publ_flag
O1 Ga1 C8B 116.4(2) . . ?
O2 Ga1 O1 86.70(8) . . ?
O2 Ga1 C1 109.52(11) . . ?
O2 Ga1 C8B 117.0(2) . . ?
C1 Ga1 O1 112.36(10) . . ?
C1 Ga1 C8B 112.4(3) . . ?
C8A Ga1 O1 103.33(12) . . ?
C8A Ga1 O2 104.63(14) . . ?
C8A Ga1 C1 131.16(16) . . ?
O1 P1 C15 111.14(10) . . ?
O1 P1 C19 109.87(11) . . ?
O1 P1 C23 103.79(11) . . ?
C15 P1 C19 116.32(13) . . ?
C15 P1 C23 107.50(11) . . ?
C19 P1 C23 107.37(13) . . ?
C1 Si1A C2A 114.9(3) . . ?
C1 Si1A C3A 109.9(2) . . ?
C1 Si1A C4A 114.2(4) . . ?
C2A Si1A C3A 99.0(4) . . ?
C2A Si1A C4A 109.4(5) . . ?
C4A Si1A C3A 108.2(4) . . ?
C5A Si2A C1 114.31(19) . . ?
C5A Si2A C6A 106.6(3) . . ?
C6A Si2A C1 109.7(3) . . ?
C7 Si2A C1 114.06(14) . . ?
C7 Si2A C5A 105.5(2) . . ?
C7 Si2A C6A 106.1(2) . . ?
C8A Si3 C10A 107.8(3) . . ?
C9A Si3 C8A 110.83(19) . . ?
C9A Si3 C10A 104.8(3) . . ?
C11A Si3 C8A 114.2(4) . . ?
C11A Si3 C9A 106.3(4) . . ?
C11A Si3 C10A 112.4(6) . . ?
C8B Si3 C9B 110.8(5) . . ?
C8B Si3 C11B 112.2(5) . . ?
C10B Si3 C8B 123.6(6) . . ?
C10B Si3 C9B 105.8(9) . . ?
C10B Si3 C11B 105.0(6) . . ?
C11B Si3 C9B 95.7(8) . . ?
C12A Si4A C8A 110.8(2) . . ?
C13A Si4A C8A 111.6(3) . . ?
C13A Si4A C12A 107.8(4) . . ?
C14A Si4A C8A 110.0(4) . . ?
C14A Si4A C12A 110.4(4) . . ?
C14A Si4A C13A 106.1(5) . . ?
P1 O1 Ga1 116.37(9) . . ?
C23 O2 Ga1 121.53(16) . . ?
Ga1 C1 H1A 97.9 . . ?
Ga1 C1 H1B 98.4 . . ?
Si1A C1 Ga1 119.37(16) . . ?
Si1A C1 Si2A 115.09(16) . . ?
Si1A C1 H1A 97.9 . . ?
Si2A C1 Ga1 119.92(13) . . ?
Si2A C1 H1A 97.9 . . ?
Si1B C1 Ga1 118.6(2) . . ?
Si1B C1 H1B 98.4 . . ?
Si1B C1 Si2B 120.4(2) . . ?
Si2B C1 Ga1 114.67(15) . . ?
Si2B C1 H1B 98.4 . . ?
Si1A C2A H2AA 109.5 . . ?
Si1A C2A H2AB 109.5 . . ?
Si1A C2A H2AC 109.5 . . ?
H2AA C2A H2AB 109.5 . . ?
H2AA C2A H2AC 109.5 . . ?
H2AB C2A H2AC 109.5 . . ?
Si1A C3A H3AA 109.5 . . ?
Si1A C3A H3AB 109.5 . . ?
Si1A C3A H3AC 109.5 . . ?
H3AA C3A H3AB 109.5 . . ?
H3AA C3A H3AC 109.5 . . ?
H3AB C3A H3AC 109.5 . . ?
Si1A C4A H4AA 109.5 . . ?
Si1A C4A H4AB 109.5 . . ?
Si1A C4A H4AC 109.5 . . ?
H4AA C4A H4AB 109.5 . . ?
H4AA C4A H4AC 109.5 . . ?
H4AB C4A H4AC 109.5 . . ?
Si2A C5A H5AA 109.5 . . ?
Si2A C5A H5AB 109.5 . . ?
Si2A C5A H5AC 109.5 . . ?
H5AA C5A H5AB 109.5 . . ?
H5AA C5A H5AC 109.5 . . ?
H5AB C5A H5AC 109.5 . . ?
Si2A C6A H6AA 109.5 . . ?
Si2A C6A H6AB 109.5 . . ?
Si2A C6A H6AC 109.5 . . ?
H6AA C6A H6AB 109.5 . . ?
H6AA C6A H6AC 109.5 . . ?
H6AB C6A H6AC 109.5 . . ?
Si2A C7 H7AA 109.5 . . ?
Si2A C7 H7AB 109.5 . . ?
Si2A C7 H7AC 109.5 . . ?
H7AA C7 H7AB 109.5 . . ?
H7AA C7 H7AC 109.5 . . ?
H7AB C7 H7AC 109.5 . . ?
H7BD C7 H7BE 109.5 . . ?
H7BD C7 H7BF 109.5 . . ?
H7BE C7 H7BF 109.5 . . ?
Si2B C7 H7BD 109.5 . . ?
Si2B C7 H7BE 109.5 . . ?
Si2B C7 H7BF 109.5 . . ?
Ga1 C8A H8A 103.5 . . ?
Si3 C8A Ga1 115.89(19) . . ?
Si3 C8A Si4A 116.75(19) . . ?
Si3 C8A H8A 103.5 . . ?
Si4A C8A Ga1 111.5(2) . . ?
Si4A C8A H8A 103.5 . . ?
Si3 C9A H9AA 109.5 . . ?
Si3 C9A H9AB 109.5 . . ?
Si3 C9A H9AC 109.5 . . ?
H9AA C9A H9AB 109.5 . . ?
H9AA C9A H9AC 109.5 . . ?
H9AB C9A H9AC 109.5 . . ?
Si3 C10A H10A 109.5 . . ?
Si3 C10A H10B 109.5 . . ?
Si3 C10A H10C 109.5 . . ?
H10A C10A H10B 109.5 . . ?
H10A C10A H10C 109.5 . . ?
H10B C10A H10C 109.5 . . ?
Si3 C11A H11A 109.5 . . ?
Si3 C11A H11B 109.5 . . ?
Si3 C11A H11C 109.5 . . ?
H11A C11A H11B 109.5 . . ?
H11A C11A H11C 109.5 . . ?
H11B C11A H11C 109.5 . . ?
Si4A C12A H12A 109.5 . . ?
Si4A C12A H12B 109.5 . . ?
Si4A C12A H12C 109.5 . . ?
H12A C12A H12B 109.5 . . ?
H12A C12A H12C 109.5 . . ?
H12B C12A H12C 109.5 . . ?
Si4A C13A H13A 109.5 . . ?
Si4A C13A H13B 109.5 . . ?
Si4A C13A H13C 109.5 . . ?
H13A C13A H13B 109.5 . . ?
H13A C13A H13C 109.5 . . ?
H13B C13A H13C 109.5 . . ?
Si4A C14A H14A 109.5 . . ?
Si4A C14A H14B 109.5 . . ?
Si4A C14A H14C 109.5 . . ?
H14A C14A H14B 109.5 . . ?
H14A C14A H14C 109.5 . . ?
H14B C14A H14C 109.5 . . ?
C16 C15 P1 106.41(18) . . ?
C16 C15 C17 108.4(3) . . ?
C16 C15 C18 109.7(2) . . ?
C17 C15 P1 109.87(18) . . ?
C18 C15 P1 111.83(18) . . ?
C18 C15 C17 110.5(3) . . ?
C15 C16 H16A 109.5 . . ?
C15 C16 H16B 109.5 . . ?
C15 C16 H16C 109.5 . . ?
H16A C16 H16B 109.5 . . ?
H16A C16 H16C 109.5 . . ?
H16B C16 H16C 109.5 . . ?
C15 C17 H17A 109.5 . . ?
C15 C17 H17B 109.5 . . ?
C15 C17 H17C 109.5 . . ?
H17A C17 H17B 109.5 . . ?
H17A C17 H17C 109.5 . . ?
H17B C17 H17C 109.5 . . ?
C15 C18 H18A 109.5 . . ?
C15 C18 H18B 109.5 . . ?
C15 C18 H18C 109.5 . . ?
H18A C18 H18B 109.5 . . ?
H18A C18 H18C 109.5 . . ?
H18B C18 H18C 109.5 . . ?
C20 C19 P1 109.7(2) . . ?
C20 C19 C21 112.5(4) . . ?
C20 C19 C22 109.4(4) . . ?
C21 C19 P1 114.2(2) . . ?
C21 C19 C22 106.7(3) . . ?
C22 C19 P1 103.8(2) . . ?
C19 C20 H20A 109.5 . . ?
C19 C20 H20B 109.5 . . ?
C19 C20 H20C 109.5 . . ?
H20A C20 H20B 109.5 . . ?
H20A C20 H20C 109.5 . . ?
H20B C20 H20C 109.5 . . ?
C19 C21 H21A 109.5 . . ?
C19 C21 H21B 109.5 . . ?
C19 C21 H21C 109.5 . . ?
H21A C21 H21B 109.5 . . ?
H21A C21 H21C 109.5 . . ?
H21B C21 H21C 109.5 . . ?
C19 C22 H22A 109.5 . . ?
C19 C22 H22B 109.5 . . ?
C19 C22 H22C 109.5 . . ?
H22A C22 H22B 109.5 . . ?
H22A C22 H22C 109.5 . . ?
H22B C22 H22C 109.5 . . ?
O2 C23 P1 111.55(18) . . ?
O3 C23 P1 121.1(2) . . ?
O3 C23 O2 127.3(3) . . ?
C1 Si1B C2B 112.5(5) . . ?
C1 Si1B C3B 111.4(8) . . ?
C1 Si1B C4B 105.7(4) . . ?
C2B Si1B C3B 100.8(10) . . ?
C4B Si1B C2B 118.1(7) . . ?
C4B Si1B C3B 108.3(7) . . ?
C1 Si2B C7 107.93(17) . . ?
C1 Si2B C5B 115.0(5) . . ?
C1 Si2B C6B 112.0(4) . . ?
C5B Si2B C7 111.9(5) . . ?
C6B Si2B C7 104.1(4) . . ?
C6B Si2B C5B 105.5(6) . . ?
C8B Si4B C12B 109.3(6) . . ?
C8B Si4B C13B 118.1(5) . . ?
C8B Si4B C14B 113.8(10) . . ?
C12B Si4B C13B 104.2(6) . . ?
C12B Si4B C14B 104.5(9) . . ?
C14B Si4B C13B 105.8(9) . . ?
Si1B C2B H2BA 109.5 . . ?
Si1B C2B H2BB 109.5 . . ?
Si1B C2B H2BC 109.5 . . ?
H2BA C2B H2BB 109.5 . . ?
H2BA C2B H2BC 109.5 . . ?
H2BB C2B H2BC 109.5 . . ?
Si1B C3B H3BA 109.5 . . ?
Si1B C3B H3BB 109.5 . . ?
Si1B C3B H3BC 109.5 . . ?
H3BA C3B H3BB 109.5 . . ?
H3BA C3B H3BC 109.5 . . ?
H3BB C3B H3BC 109.5 . . ?
Si1B C4B H4BA 109.5 . . ?
Si1B C4B H4BB 109.5 . . ?
Si1B C4B H4BC 109.5 . . ?
H4BA C4B H4BB 109.5 . . ?
H4BA C4B H4BC 109.5 . . ?
H4BB C4B H4BC 109.5 . . ?
Si2B C5B H5BA 109.5 . . ?
Si2B C5B H5BB 109.5 . . ?
Si2B C5B H5BC 109.5 . . ?
H5BA C5B H5BB 109.5 . . ?
H5BA C5B H5BC 109.5 . . ?
H5BB C5B H5BC 109.5 . . ?
Si2B C6B H6BA 109.5 . . ?
Si2B C6B H6BB 109.5 . . ?
Si2B C6B H6BC 109.5 . . ?
H6BA C6B H6BB 109.5 . . ?
H6BA C6B H6BC 109.5 . . ?
H6BB C6B H6BC 109.5 . . ?
Ga1 C8B H8B 100.8 . . ?
Si3 C8B Ga1 111.5(4) . . ?
Si3 C8B Si4B 118.1(4) . . ?
Si3 C8B H8B 100.8 . . ?
Si4B C8B Ga1 120.1(4) . . ?
Si4B C8B H8B 100.8 . . ?
Si3 C9B H9BA 109.5 . . ?
Si3 C9B H9BB 109.5 . . ?
Si3 C9B H9BC 109.5 . . ?
H9BA C9B H9BB 109.5 . . ?
H9BA C9B H9BC 109.5 . . ?
H9BB C9B H9BC 109.5 . . ?
Si3 C10B H10D 109.5 . . ?
Si3 C10B H10E 109.5 . . ?
Si3 C10B H10F 109.5 . . ?
H10D C10B H10E 109.5 . . ?
H10D C10B H10F 109.5 . . ?
H10E C10B H10F 109.5 . . ?
Si3 C11B H11D 109.5 . . ?
Si3 C11B H11E 109.5 . . ?
Si3 C11B H11F 109.5 . . ?
H11D C11B H11E 109.5 . . ?
H11D C11B H11F 109.5 . . ?
H11E C11B H11F 109.5 . . ?
Si4B C12B H12D 109.5 . . ?
Si4B C12B H12E 109.5 . . ?
Si4B C12B H12F 109.5 . . ?
H12D C12B H12E 109.5 . . ?
H12D C12B H12F 109.5 . . ?
H12E C12B H12F 109.5 . . ?
Si4B C13B H13D 109.5 . . ?
Si4B C13B H13E 109.5 . . ?
Si4B C13B H13F 109.5 . . ?
H13D C13B H13E 109.5 . . ?
H13D C13B H13F 109.5 . . ?
H13E C13B H13F 109.5 . . ?
Si4B C14B H14D 109.5 . . ?
Si4B C14B H14E 109.5 . . ?
Si4B C14B H14F 109.5 . . ?
H14D C14B H14E 109.5 . . ?
H14D C14B H14F 109.5 . . ?
H14E C14B H14F 109.5 . . ?

loop_
_geom_bond_atom_site_label_1
_geom_bond_atom_site_label_2
_geom_bond_distance
_geom_bond_site_symmetry_2
_geom_bond_publ_flag
Ga1 O1 1.9891(17) . ?
Ga1 O2 1.975(2) . ?
Ga1 C1 1.982(3) . ?
Ga1 C8A 1.940(4) . ?
Ga1 C8B 2.157(7) . ?
P1 O1 1.5365(17) . ?
P1 C15 1.834(2) . ?
P1 C19 1.848(3) . ?
P1 C23 1.867(3) . ?
Si1A C1 1.857(3) . ?
Si1A C2A 1.859(7) . ?
Si1A C3A 1.904(7) . ?
Si1A C4A 1.868(9) . ?
Si2A C1 1.874(3) . ?
Si2A C5A 1.872(5) . ?
Si2A C6A 1.873(5) . ?
Si2A C7 1.807(3) . ?
Si3 C8A 1.902(4) . ?
Si3 C9A 1.859(5) . ?
Si3 C10A 1.931(8) . ?
Si3 C11A 1.797(8) . ?
Si3 C8B 1.776(8) . ?
Si3 C9B 1.963(16) . ?
Si3 C10B 1.763(14) . ?
Si3 C11B 1.896(13) . ?
Si4A C8A 1.917(4) . ?
Si4A C12A 1.891(7) . ?
Si4A C13A 1.878(6) . ?
Si4A C14A 1.851(10) . ?
O2 C23 1.285(4) . ?
O3 C23 1.216(3) . ?
C1 H1A 1.0000 . ?
C1 H1B 1.0000 . ?
C1 Si1B 1.833(5) . ?
C1 Si2B 1.842(4) . ?
C2A H2AA 0.9800 . ?
C2A H2AB 0.9800 . ?
C2A H2AC 0.9800 . ?
C3A H3AA 0.9800 . ?
C3A H3AB 0.9800 . ?
C3A H3AC 0.9800 . ?
C4A H4AA 0.9800 . ?
C4A H4AB 0.9800 . ?
C4A H4AC 0.9800 . ?
C5A H5AA 0.9800 . ?
C5A H5AB 0.9800 . ?
C5A H5AC 0.9800 . ?
C6A H6AA 0.9800 . ?
C6A H6AB 0.9800 . ?
C6A H6AC 0.9800 . ?
C7 H7AA 0.9800 . ?
C7 H7AB 0.9800 . ?
C7 H7AC 0.9800 . ?
C7 H7BD 0.9800 . ?
C7 H7BE 0.9800 . ?
C7 H7BF 0.9800 . ?
C7 Si2B 1.975(4) . ?
C8A H8A 1.0000 . ?
C9A H9AA 0.9800 . ?
C9A H9AB 0.9800 . ?
C9A H9AC 0.9800 . ?
C10A H10A 0.9800 . ?
C10A H10B 0.9800 . ?
C10A H10C 0.9800 . ?
C11A H11A 0.9800 . ?
C11A H11B 0.9800 . ?
C11A H11C 0.9800 . ?
C12A H12A 0.9800 . ?
C12A H12B 0.9800 . ?
C12A H12C 0.9800 . ?
C13A H13A 0.9800 . ?
C13A H13B 0.9800 . ?
C13A H13C 0.9800 . ?
C14A H14A 0.9800 . ?
C14A H14B 0.9800 . ?
C14A H14C 0.9800 . ?
C15 C16 1.526(4) . ?
C15 C17 1.540(4) . ?
C15 C18 1.531(4) . ?
C16 H16A 0.9800 . ?
C16 H16B 0.9800 . ?
C16 H16C 0.9800 . ?
C17 H17A 0.9800 . ?
C17 H17B 0.9800 . ?
C17 H17C 0.9800 . ?
C18 H18A 0.9800 . ?
C18 H18B 0.9800 . ?
C18 H18C 0.9800 . ?
C19 C20 1.499(5) . ?
C19 C21 1.507(4) . ?
C19 C22 1.535(5) . ?
C20 H20A 0.9800 . ?
C20 H20B 0.9800 . ?
C20 H20C 0.9800 . ?
C21 H21A 0.9800 . ?
C21 H21B 0.9800 . ?
C21 H21C 0.9800 . ?
C22 H22A 0.9800 . ?
C22 H22B 0.9800 . ?
C22 H22C 0.9800 . ?
Si1B C2B 1.85(2) . ?
Si1B C3B 1.88(3) . ?
Si1B C4B 1.836(16) . ?
Si2B C5B 1.865(12) . ?
Si2B C6B 1.855(11) . ?
Si4B C8B 1.818(9) . ?
Si4B C12B 1.829(13) . ?
Si4B C13B 1.896(12) . ?
Si4B C14B 1.88(3) . ?
C2B H2BA 0.9800 . ?
C2B H2BB 0.9800 . ?
C2B H2BC 0.9800 . ?
C3B H3BA 0.9800 . ?
C3B H3BB 0.9800 . ?
C3B H3BC 0.9800 . ?
C4B H4BA 0.9800 . ?
C4B H4BB 0.9800 . ?
C4B H4BC 0.9800 . ?
C5B H5BA 0.9800 . ?
C5B H5BB 0.9800 . ?
C5B H5BC 0.9800 . ?
C6B H6BA 0.9800 . ?
C6B H6BB 0.9800 . ?
C6B H6BC 0.9800 . ?
C8B H8B 1.0000 . ?
C9B H9BA 0.9800 . ?
C9B H9BB 0.9800 . ?
C9B H9BC 0.9800 . ?
C10B H10D 0.9800 . ?
C10B H10E 0.9800 . ?
C10B H10F 0.9800 . ?
C11B H11D 0.9800 . ?
C11B H11E 0.9800 . ?
C11B H11F 0.9800 . ?
C12B H12D 0.9800 . ?
C12B H12E 0.9800 . ?
C12B H12F 0.9800 . ?
C13B H13D 0.9800 . ?
C13B H13E 0.9800 . ?
C13B H13F 0.9800 . ?
C14B H14D 0.9800 . ?
C14B H14E 0.9800 . ?
C14B H14F 0.9800 . ?

loop_
_geom_torsion_atom_site_label_1
_geom_torsion_atom_site_label_2
_geom_torsion_atom_site_label_3
_geom_torsion_atom_site_label_4
_geom_torsion
_geom_torsion_site_symmetry_1
_geom_torsion_site_symmetry_2
_geom_torsion_site_symmetry_3
_geom_torsion_site_symmetry_4
_geom_torsion_publ_flag
Ga1 O2 C23 P1 -2.9(3) . . . . ?
Ga1 O2 C23 O3 177.0(2) . . . . ?
Ga1 C1 Si1B C2B -44.0(7) . . . . ?
Ga1 C1 Si1B C3B -156.4(7) . . . . ?
Ga1 C1 Si1B C4B 86.3(5) . . . . ?
Ga1 C1 Si2B C7 48.4(3) . . . . ?
Ga1 C1 Si2B C5B 174.0(5) . . . . ?
Ga1 C1 Si2B C6B -65.7(4) . . . . ?
O1 P1 C15 C16 62.8(2) . . . . ?
O1 P1 C15 C17 -54.4(2) . . . . ?
O1 P1 C15 C18 -177.42(19) . . . . ?
O1 P1 C19 C20 57.9(3) . . . . ?
O1 P1 C19 C21 -174.8(3) . . . . ?
O1 P1 C19 C22 -59.0(3) . . . . ?
O1 P1 C23 O2 2.1(2) . . . . ?
O1 P1 C23 O3 -177.9(2) . . . . ?
C2A Si1A C1 Ga1 35.0(5) . . . . ?
C2A Si1A C1 Si2A -171.4(4) . . . . ?
C3A Si1A C1 Ga1 -75.6(3) . . . . ?
C3A Si1A C1 Si2A 78.0(3) . . . . ?
C4A Si1A C1 Ga1 162.7(4) . . . . ?
C4A Si1A C1 Si2A -43.8(5) . . . . ?
C5A Si2A C1 Ga1 112.8(2) . . . . ?
C5A Si2A C1 Si1A -40.6(3) . . . . ?
C6A Si2A C1 Ga1 -127.5(3) . . . . ?
C6A Si2A C1 Si1A 79.1(3) . . . . ?
C7 Si2A C1 Ga1 -8.6(3) . . . . ?
C7 Si2A C1 Si1A -162.05(19) . . . . ?
C15 P1 O1 Ga1 -115.75(12) . . . . ?
C15 P1 C19 C20 -69.5(3) . . . . ?
C15 P1 C19 C21 57.9(3) . . . . ?
C15 P1 C19 C22 173.7(3) . . . . ?
C15 P1 C23 O2 119.9(2) . . . . ?
C15 P1 C23 O3 -60.1(3) . . . . ?
C19 P1 O1 Ga1 114.07(13) . . . . ?
C19 P1 C15 C16 -170.52(19) . . . . ?
C19 P1 C15 C17 72.3(3) . . . . ?
C19 P1 C15 C18 -50.7(2) . . . . ?
C19 P1 C23 O2 -114.3(2) . . . . ?
C19 P1 C23 O3 65.8(3) . . . . ?
C23 P1 O1 Ga1 -0.48(13) . . . . ?
C23 P1 C15 C16 -50.2(2) . . . . ?
C23 P1 C15 C17 -167.3(2) . . . . ?
C23 P1 C15 C18 69.6(2) . . . . ?
C23 P1 C19 C20 170.1(3) . . . . ?
C23 P1 C19 C21 -62.5(3) . . . . ?
C23 P1 C19 C22 53.3(3) . . . . ?
Si1B C1 Si2B C7 -160.0(2) . . . . ?
Si1B C1 Si2B C5B -34.4(6) . . . . ?
Si1B C1 Si2B C6B 86.0(4) . . . . ?
Si2B C1 Si1B C2B 165.4(7) . . . . ?
Si2B C1 Si1B C3B 53.1(8) . . . . ?
Si2B C1 Si1B C4B -64.3(6) . . . . ?
C9B Si3 C8B Ga1 83.4(9) . . . . ?
C9B Si3 C8B Si4B -61.7(9) . . . . ?
C10B Si3 C8B Ga1 -43.6(9) . . . . ?
C10B Si3 C8B Si4B 171.3(8) . . . . ?
C11B Si3 C8B Ga1 -171.0(6) . . . . ?
C11B Si3 C8B Si4B 43.9(8) . . . . ?
C12B Si4B C8B Ga1 138.2(6) . . . . ?
C12B Si4B C8B Si3 -79.8(8) . . . . ?
C13B Si4B C8B Ga1 -103.0(6) . . . . ?
C13B Si4B C8B Si3 39.0(7) . . . . ?
C14B Si4B C8B Ga1 21.8(9) . . . . ?
C14B Si4B C8B Si3 163.8(8) . . . . ?

loop_
_exptl_oxdiff_crystal_face_indexfrac_h
_exptl_oxdiff_crystal_face_indexfrac_k
_exptl_oxdiff_crystal_face_indexfrac_l
_exptl_oxdiff_crystal_face_x
_exptl_oxdiff_crystal_face_y
_exptl_oxdiff_crystal_face_z
-0.5011 -5.0119 1.5006 -0.1452 -0.0088 0.0556
0.5011 5.0119 -1.5006 0.1452 0.0088 -0.0556
4.0035 0.0144 0.9910 0.0164 -0.2574 0.1782
-4.0035 -0.0144 -0.9910 -0.0164 0.2574 -0.1782
2.4999 -2.9865 -2.5038 -0.0154 -0.1525 -0.1133
-2.4999 2.9865 2.5038 0.0154 0.1525 0.1133
-4.0020 1.9828 1.0078 0.0019 0.2525 -0.0339
3.0027 5.0238 -2.0056 0.1720 -0.1430 -0.0187
1.5032 5.0084 1.4957 0.1089 -0.0777 0.1710
-0.4988 5.0025 0.5004 0.1080 0.0551 0.0488
